data_4505382
loop_
_publ_author_name
'Kumar, V. S. Senthil'
'Pigge, F. Christopher'
'Rath, Nigam P.'

_publ_section_title
;
 Polymorphism and Pseudopolymorphism in the Triaroylbenzene Derivative
 1,3,5-Tris(4-cyanobenzoyl)benzene
;
_journal_issue 6
_journal_name_full 'Crystal Growth &amp; Design'
_journal_page_first 1217
_journal_paper_doi 10.1021/cg049792p
_journal_volume 4
_journal_year 2004
_chemical_formula_moiety 'C32 H20 N4 O5'
_chemical_formula_sum 'C32 H20 N4 O5'
_chemical_formula_weight 540.52
_chemical_name_common
;
1,3,5-tris(4-cyanobenzoyl)benzene
;
_chemical_name_systematic
; 
 1,3,5-tris(4-cyanobenzoyl)benzene 
;
_space_group_IT_number 2
_symmetry_cell_setting triclinic
_symmetry_space_group_name_Hall '-P 1'
_symmetry_space_group_name_H-M 'P -1'
_atom_sites_solution_hydrogens geom
_atom_sites_solution_primary direct
_atom_sites_solution_secondary difmap
_audit_creation_method SHELXL-97
_cell_angle_alpha 73.8670(10)
_cell_angle_beta 82.2030(10)
_cell_angle_gamma 88.4050(10)
_cell_formula_units_Z 4
_cell_length_a 11.3970(2)
_cell_length_b 15.4588(3)
_cell_length_c 15.8555(3)
_cell_measurement_reflns_used 5910
_cell_measurement_temperature 143(2)
_cell_measurement_theta_max 27.95
_cell_measurement_theta_min 2.28
_cell_volume 2658.52(9)
_computing_cell_refinement 'Bruker SMART'
_computing_data_collection 'Bruker SMART'
_computing_data_reduction 'Bruker SAINT'
_computing_molecular_graphics 'Bruker-SHELXTL (Sheldrick, 2003)'
_computing_publication_material 'Bruker-SHELXTL (Sheldrick, 2003)'
_computing_structure_refinement 'Bruker-SHELXTL (Sheldrick, 2003)'
_computing_structure_solution 'Bruker-SHELXTL (Sheldrick, 2003)'
_diffrn_ambient_temperature 143(2)
_diffrn_measured_fraction_theta_full 0.999
_diffrn_measured_fraction_theta_max 0.999
_diffrn_measurement_device_type 'CCD area detector'
_diffrn_measurement_method 'phi and omega scans'
_diffrn_radiation_monochromator graphite
_diffrn_radiation_source 'normal-focus sealed tube'
_diffrn_radiation_type MoK\a
_diffrn_radiation_wavelength 0.71073
_diffrn_reflns_av_R_equivalents 0.0351
_diffrn_reflns_av_sigmaI/netI 0.0523
_diffrn_reflns_limit_h_max 14
_diffrn_reflns_limit_h_min -14
_diffrn_reflns_limit_k_max 19
_diffrn_reflns_limit_k_min -19
_diffrn_reflns_limit_l_max 19
_diffrn_reflns_limit_l_min -19
_diffrn_reflns_number 50148
_diffrn_reflns_theta_full 26.37
_diffrn_reflns_theta_max 26.37
_diffrn_reflns_theta_min 1.64
_exptl_absorpt_coefficient_mu 0.093
_exptl_absorpt_correction_T_max 0.9861
_exptl_absorpt_correction_T_min 0.9752
_exptl_absorpt_correction_type none
_exptl_crystal_colour colorless
_exptl_crystal_density_diffrn 1.350
_exptl_crystal_density_meas ?
_exptl_crystal_density_method 'not measured'
_exptl_crystal_description irregular
_exptl_crystal_F_000 1120
_exptl_crystal_size_max 0.27
_exptl_crystal_size_mid 0.23
_exptl_crystal_size_min 0.15
_refine_diff_density_max 0.488
_refine_diff_density_min -0.462
_refine_diff_density_rms 0.053
_refine_ls_extinction_method none
_refine_ls_goodness_of_fit_ref 1.061
_refine_ls_hydrogen_treatment mixed
_refine_ls_matrix_type full
_refine_ls_number_parameters 758
_refine_ls_number_reflns 10884
_refine_ls_number_restraints 3
_refine_ls_restrained_S_all 1.066
_refine_ls_R_factor_all 0.1004
_refine_ls_R_factor_gt 0.0595
_refine_ls_shift/su_max 0.000
_refine_ls_shift/su_mean 0.000
_refine_ls_structure_factor_coef Fsqd
_refine_ls_weighting_details 'calc w=1/[\s^2^(Fo^2^)+(0.0971P)^2^+0.4434P] where P=(Fo^2^+2Fc^2^)/3'
_refine_ls_weighting_scheme calc
_refine_ls_wR_factor_gt 0.1585
_refine_ls_wR_factor_ref 0.1830
_reflns_number_gt 6933
_reflns_number_total 10884
_reflns_threshold_expression >2sigma(I)
_cod_data_source_file cg049792psi20040628_041503.cif
_cod_data_source_block Nitroethane
_cod_depositor_comments
;
The following automatic conversions were performed:

'_symmetry_cell_setting' value 'Triclinic' changed to 'triclinic'
according to /home/saulius/struct/CIF-dictionaries/cif_core.dic
dictionary named 'cif_core.dic' version 2.4.1 from 2010-06-29.

Automatic conversion script
Id: cif_fix_values 1715 2011-07-08 13:25:40Z adriana 

The following automatic conversions were performed:

'_exptl_crystal_density_meas' value 'no' was changed to '?' - the
value is perceived as not measured.

Automatic conversion script
Id: cif_fix_values 3008 2015-01-20 13:52:24Z robertas 
;
_cod_original_sg_symbol_H-M P-1
_cod_database_code 4505382

loop_
_symmetry_equiv_pos_as_xyz
'x, y, z'
'-x, -y, -z'

loop_
_atom_site_label
_atom_site_type_symbol
_atom_site_fract_x
_atom_site_fract_y
_atom_site_fract_z
_atom_site_U_iso_or_equiv
_atom_site_adp_type
_atom_site_occupancy
_atom_site_symmetry_multiplicity
_atom_site_calc_flag
_atom_site_refinement_flags
_atom_site_disorder_assembly
_atom_site_disorder_group
O1 O 0.59122(15) 0.60261(12) 0.43706(11) 0.0435(4) Uani 1 1 d . . .
O2 O 0.71637(15) 0.72307(11) 0.74557(11) 0.0408(4) Uani 1 1 d . . .
O3 O 0.94643(15) 0.40280(12) 0.53620(11) 0.0435(4) Uani 1 1 d . . .
O1' O 0.18191(15) -0.05695(12) 0.47792(12) 0.0458(5) Uani 1 1 d . . .
O2' O 0.68761(15) 0.20142(12) 0.29195(12) 0.0471(5) Uani 1 1 d . . .
O3' O 0.57581(14) -0.19682(11) 0.52944(12) 0.0413(4) Uani 1 1 d . . .
N1 N 0.0070(2) 0.69347(15) 0.68120(16) 0.0514(6) Uani 1 1 d . . .
N2 N 0.9367(2) 0.49233(16) 1.17113(14) 0.0480(6) Uani 1 1 d . . .
N3 N 1.2454(3) 0.19114(19) 0.93559(19) 0.0693(8) Uani 1 1 d . . .
N1' N -0.1175(2) 0.2056(2) 0.0902(2) 0.0724(8) Uani 1 1 d . . .
N2' N 0.4057(3) 0.41871(19) -0.11721(17) 0.0662(7) Uani 1 1 d . . .
N3' N 1.2103(2) -0.19168(16) 0.32393(16) 0.0520(6) Uani 1 1 d . . .
C1 C 0.65720(19) 0.56788(15) 0.57803(15) 0.0320(5) Uani 1 1 d . . .
C2 C 0.6589(2) 0.61039(15) 0.64462(15) 0.0314(5) Uani 1 1 d . . .
H2 H 0.5999 0.6532 0.6521 0.038 Uiso 1 1 calc R . .
C3 C 0.7460(2) 0.59082(15) 0.70021(15) 0.0313(5) Uani 1 1 d . . .
C4 C 0.8311(2) 0.52659(15) 0.69022(15) 0.0313(5) Uani 1 1 d . . .
H4 H 0.8896 0.5117 0.7291 0.038 Uiso 1 1 calc R . .
C5 C 0.8306(2) 0.48422(15) 0.62332(15) 0.0315(5) Uani 1 1 d . . .
C6 C 0.7446(2) 0.50601(15) 0.56631(15) 0.0324(5) Uani 1 1 d . . .
H6 H 0.7457 0.4786 0.5195 0.039 Uiso 1 1 calc R . .
C7 C 0.5659(2) 0.59469(16) 0.51623(16) 0.0335(5) Uani 1 1 d . . .
C8 C 0.4440(2) 0.61324(16) 0.55437(15) 0.0330(5) Uani 1 1 d . . .
C9 C 0.3771(2) 0.67944(16) 0.50368(16) 0.0356(5) Uani 1 1 d . . .
H9 H 0.4088 0.7113 0.4450 0.043 Uiso 1 1 calc R . .
C10 C 0.2652(2) 0.69908(17) 0.53798(17) 0.0374(6) Uani 1 1 d . . .
H10 H 0.2210 0.7458 0.5040 0.045 Uiso 1 1 calc R . .
C11 C 0.2174(2) 0.65009(16) 0.62264(17) 0.0368(6) Uani 1 1 d . . .
C12 C 0.2814(2) 0.58178(17) 0.67293(17) 0.0397(6) Uani 1 1 d . . .
H12 H 0.2473 0.5471 0.7300 0.048 Uiso 1 1 calc R . .
C13 C 0.3951(2) 0.56483(16) 0.63904(16) 0.0379(6) Uani 1 1 d . . .
H13 H 0.4404 0.5197 0.6739 0.045 Uiso 1 1 calc R . .
C14 C 0.1002(2) 0.67235(17) 0.65729(18) 0.0415(6) Uani 1 1 d . . .
C15 C 0.7492(2) 0.64486(16) 0.76448(15) 0.0327(5) Uani 1 1 d . . .
C16 C 0.7909(2) 0.60427(16) 0.85169(15) 0.0326(5) Uani 1 1 d . . .
C17 C 0.8465(2) 0.66171(17) 0.88844(16) 0.0375(6) Uani 1 1 d . . .
H17 H 0.8588 0.7233 0.8566 0.045 Uiso 1 1 calc R . .
C18 C 0.8837(2) 0.62995(17) 0.97007(16) 0.0398(6) Uani 1 1 d . . .
H18 H 0.9228 0.6692 0.9942 0.048 Uiso 1 1 calc R . .
C19 C 0.8638(2) 0.53963(17) 1.01773(15) 0.0359(5) Uani 1 1 d . . .
C20 C 0.8083(2) 0.48140(17) 0.98183(16) 0.0378(6) Uani 1 1 d . . .
H20 H 0.7949 0.4200 1.0142 0.045 Uiso 1 1 calc R . .
C21 C 0.7726(2) 0.51390(16) 0.89839(16) 0.0358(5) Uani 1 1 d . . .
H21 H 0.7358 0.4745 0.8732 0.043 Uiso 1 1 calc R . .
C22 C 0.9028(2) 0.51021(18) 1.10337(16) 0.0397(6) Uani 1 1 d . . .
C23 C 0.9257(2) 0.41935(15) 0.60760(16) 0.0329(5) Uani 1 1 d . . .
C24 C 0.9955(2) 0.37465(15) 0.68118(16) 0.0334(5) Uani 1 1 d . . .
C25 C 0.9400(2) 0.33541(16) 0.76622(16) 0.0372(6) Uani 1 1 d . . .
H25 H 0.8567 0.3408 0.7794 0.045 Uiso 1 1 calc R . .
C26 C 1.0048(2) 0.28820(17) 0.83254(17) 0.0415(6) Uani 1 1 d . . .
H26 H 0.9663 0.2600 0.8903 0.050 Uiso 1 1 calc R . .
C27 C 1.1271(2) 0.28308(17) 0.81265(18) 0.0421(6) Uani 1 1 d . . .
C28 C 1.1834(2) 0.32379(18) 0.72829(18) 0.0449(6) Uani 1 1 d . . .
H28 H 1.2672 0.3210 0.7158 0.054 Uiso 1 1 calc R . .
C29 C 1.1180(2) 0.36837(17) 0.66240(17) 0.0393(6) Uani 1 1 d . . .
H29 H 1.1565 0.3948 0.6042 0.047 Uiso 1 1 calc R . .
C30 C 1.1937(3) 0.23223(19) 0.88143(19) 0.0497(7) Uani 1 1 d . . .
C1' C 0.36024(19) 0.00041(15) 0.38855(15) 0.0313(5) Uani 1 1 d . . .
C2' C 0.4148(2) 0.07971(15) 0.33351(15) 0.0320(5) Uani 1 1 d . . .
H2' H 0.3683 0.1267 0.3024 0.038 Uiso 1 1 calc R . .
C3' C 0.5378(2) 0.08983(15) 0.32421(15) 0.0326(5) Uani 1 1 d . . .
C4' C 0.6057(2) 0.02019(15) 0.36800(15) 0.0315(5) Uani 1 1 d . . .
H4' H 0.6890 0.0279 0.3628 0.038 Uiso 1 1 calc R . .
C5' C 0.5532(2) -0.06090(15) 0.41942(15) 0.0315(5) Uani 1 1 d . . .
C6' C 0.42963(19) -0.06930(15) 0.43172(15) 0.0317(5) Uani 1 1 d . . .
H6' H 0.3927 -0.1230 0.4698 0.038 Uiso 1 1 calc R . .
C7' C 0.2284(2) -0.01004(16) 0.40663(16) 0.0340(5) Uani 1 1 d . . .
C8' C 0.1536(2) 0.03699(15) 0.33716(17) 0.0345(5) Uani 1 1 d . . .
C9' C 0.0405(2) 0.06492(16) 0.36357(17) 0.0377(6) Uani 1 1 d . . .
H9' H 0.0130 0.0550 0.4248 0.045 Uiso 1 1 calc R . .
C10' C -0.0319(2) 0.10702(16) 0.30109(19) 0.0418(6) Uani 1 1 d . . .
H10' H -0.1083 0.1269 0.3193 0.050 Uiso 1 1 calc R . .
C11' C 0.0076(2) 0.11981(17) 0.21233(19) 0.0442(6) Uani 1 1 d . . .
C12' C 0.1201(2) 0.09100(18) 0.18420(18) 0.0456(6) Uani 1 1 d . . .
H12' H 0.1464 0.0997 0.1229 0.055 Uiso 1 1 calc R . .
C13' C 0.1923(2) 0.04965(17) 0.24712(17) 0.0398(6) Uani 1 1 d . . .
H13' H 0.2688 0.0298 0.2289 0.048 Uiso 1 1 calc R . .
C14' C -0.0643(3) 0.1674(2) 0.1454(2) 0.0551(8) Uani 1 1 d . . .
C15' C 0.5996(2) 0.17541(16) 0.27009(16) 0.0352(5) Uani 1 1 d . . .
C16' C 0.5531(2) 0.22741(16) 0.18636(16) 0.0354(5) Uani 1 1 d . . .
C17' C 0.4971(2) 0.18436(17) 0.13611(17) 0.0398(6) Uani 1 1 d . . .
H17' H 0.4855 0.1209 0.1557 0.048 Uiso 1 1 calc R . .
C18' C 0.4583(2) 0.23321(18) 0.05789(17) 0.0445(6) Uani 1 1 d . . .
H18' H 0.4205 0.2036 0.0237 0.053 Uiso 1 1 calc R . .
C19' C 0.4752(2) 0.32621(18) 0.02975(17) 0.0416(6) Uani 1 1 d . . .
C20' C 0.5314(2) 0.36939(18) 0.08003(18) 0.0444(6) Uani 1 1 d . . .
H20' H 0.5427 0.4329 0.0608 0.053 Uiso 1 1 calc R . .
C21' C 0.5704(2) 0.32026(17) 0.15738(18) 0.0413(6) Uani 1 1 d . . .
H21' H 0.6094 0.3498 0.1911 0.050 Uiso 1 1 calc R . .
C22' C 0.4359(3) 0.3775(2) -0.05191(19) 0.0504(7) Uani 1 1 d . . .
C23' C 0.6234(2) -0.13907(15) 0.46535(15) 0.0322(5) Uani 1 1 d . . .
C24' C 0.7520(2) -0.14740(15) 0.43251(16) 0.0328(5) Uani 1 1 d . . .
C25' C 0.7964(2) -0.11832(16) 0.34307(16) 0.0362(5) Uani 1 1 d . . .
H25' H 0.7453 -0.0903 0.3010 0.043 Uiso 1 1 calc R . .
C26' C 0.9151(2) -0.13001(16) 0.31484(17) 0.0380(6) Uani 1 1 d . . .
H26' H 0.9455 -0.1106 0.2537 0.046 Uiso 1 1 calc R . .
C27' C 0.9890(2) -0.17064(16) 0.37738(17) 0.0372(6) Uani 1 1 d . . .
C28' C 0.9456(2) -0.20006(17) 0.46617(18) 0.0411(6) Uani 1 1 d . . .
H28' H 0.9971 -0.2277 0.5081 0.049 Uiso 1 1 calc R . .
C29' C 0.8268(2) -0.18935(16) 0.49421(17) 0.0375(6) Uani 1 1 d . . .
H29' H 0.7964 -0.2105 0.5552 0.045 Uiso 1 1 calc R . .
C30' C 1.1123(2) -0.18248(17) 0.34737(18) 0.0426(6) Uani 1 1 d . . .
C1S C 0.5326(3) 0.2828(3) 0.7500(2) 0.0785(11) Uani 1 1 d D . .
H1S1 H 0.4673 0.3240 0.7598 0.094 Uiso 1 1 d R A .
H1S2 H 0.5863 0.3136 0.6961 0.094 Uiso 1 1 d R . .
C2S C 0.4844(3) 0.1983(3) 0.7403(3) 0.0878(12) Uani 1 1 d . A 2
H2S1 H 0.5468 0.1529 0.7447 0.132 Uiso 1 1 calc R A 2
H2S2 H 0.4563 0.2102 0.6825 0.132 Uiso 1 1 calc R A 2
H2S3 H 0.4185 0.1760 0.7874 0.132 Uiso 1 1 calc R A 2
C3S C 0.7432(4) 0.0570(3) 1.0095(2) 0.0839(11) Uani 1 1 d D . .
H3SA H 0.6881 0.0221 0.9914 0.101 Uiso 1 1 d R B 1
H3SB H 0.7095 0.1152 1.0067 0.101 Uiso 1 1 d R B 1
C4S C 0.8541(6) 0.0664(4) 0.9493(3) 0.0585(17) Uani 0.50 1 d PD C 1
H4S1 H 0.9118 0.1002 0.9685 0.088 Uiso 0.50 1 calc PR C 1
H4S2 H 0.8395 0.0988 0.8891 0.088 Uiso 0.50 1 calc PR C 1
H4S3 H 0.8853 0.0066 0.9498 0.088 Uiso 0.50 1 calc PR C 1
C4S' C 0.6258(13) 0.0189(9) 0.9810(11) 0.204(8) Uani 0.50 1 d PD C 2
H4SA H 0.6169 0.0517 0.9197 0.306 Uiso 0.50 1 calc PR C 2
H4SB H 0.5553 0.0278 1.0204 0.306 Uiso 0.50 1 calc PR C 2
H4SC H 0.6350 -0.0454 0.9858 0.306 Uiso 0.50 1 calc PR C 2
N2S N 0.7624(3) 0.01044(19) 1.1013(2) 0.0695(8) Uani 1 1 d . C .
O3S O 0.6795(3) 0.0033(2) 1.15930(18) 0.0959(9) Uani 1 1 d . . .
O4S O 0.8612(3) -0.01786(18) 1.1153(2) 0.0964(9) Uani 1 1 d . . .
N1S N 0.5859(8) 0.1905(9) 0.8767(8) 0.105(2) Uani 0.432(4) 1 d PD D 1
O1S O 0.5768(9) 0.1145(11) 0.8562(8) 0.236(7) Uani 0.432(4) 1 d PD D 1
O2S O 0.6608(7) 0.2655(10) 0.8602(6) 0.119(2) Uani 0.432(4) 1 d PD D 1
N1S' N 0.6552(5) 0.3617(6) 0.8060(5) 0.105(2) Uani 0.568(4) 1 d PD A 2
O2S' O 0.6027(5) 0.2829(7) 0.8131(4) 0.119(2) Uani 0.568(4) 1 d P A 2
O1S' O 0.6188(9) 0.2184(10) 0.8618(8) 0.236(7) Uani 0.568(4) 1 d P A 2

loop_
_atom_site_aniso_label
_atom_site_aniso_U_11
_atom_site_aniso_U_22
_atom_site_aniso_U_33
_atom_site_aniso_U_23
_atom_site_aniso_U_13
_atom_site_aniso_U_12
O1 0.0402(10) 0.0577(12) 0.0348(10) -0.0150(9) -0.0094(8) 0.0080(8)
O2 0.0423(10) 0.0356(10) 0.0473(10) -0.0141(8) -0.0122(8) 0.0112(8)
O3 0.0455(10) 0.0482(11) 0.0409(10) -0.0188(8) -0.0084(8) 0.0126(8)
O1' 0.0327(9) 0.0499(11) 0.0457(11) -0.0001(9) -0.0019(8) 0.0021(8)
O2' 0.0371(10) 0.0397(10) 0.0617(12) -0.0048(9) -0.0154(9) -0.0052(8)
O3' 0.0352(9) 0.0377(10) 0.0460(10) -0.0023(8) -0.0083(8) 0.0019(7)
N1 0.0353(13) 0.0462(14) 0.0658(16) -0.0085(12) 0.0010(11) 0.0046(10)
N2 0.0451(13) 0.0599(15) 0.0358(13) -0.0092(11) -0.0032(10) 0.0034(11)
N3 0.0802(19) 0.0704(18) 0.0689(18) -0.0263(15) -0.0416(16) 0.0296(15)
N1' 0.0649(17) 0.0692(18) 0.080(2) -0.0032(15) -0.0369(16) 0.0011(14)
N2' 0.082(2) 0.0640(17) 0.0450(15) -0.0060(13) -0.0061(14) 0.0205(14)
N3' 0.0352(13) 0.0582(15) 0.0629(16) -0.0184(12) -0.0044(11) 0.0041(11)
C1 0.0289(12) 0.0322(12) 0.0331(12) -0.0055(10) -0.0056(10) 0.0007(9)
C2 0.0278(12) 0.0307(12) 0.0342(12) -0.0075(10) -0.0026(10) 0.0029(9)
C3 0.0299(12) 0.0312(12) 0.0320(12) -0.0070(10) -0.0051(10) 0.0019(9)
C4 0.0304(12) 0.0295(12) 0.0328(12) -0.0055(10) -0.0070(10) 0.0031(9)
C5 0.0297(12) 0.0301(12) 0.0331(12) -0.0070(10) -0.0032(10) 0.0030(9)
C6 0.0321(12) 0.0317(12) 0.0349(13) -0.0111(10) -0.0049(10) 0.0004(10)
C7 0.0324(12) 0.0332(13) 0.0354(14) -0.0092(10) -0.0064(10) 0.0006(10)
C8 0.0294(12) 0.0359(13) 0.0363(13) -0.0115(10) -0.0101(10) 0.0009(10)
C9 0.0343(13) 0.0389(13) 0.0340(13) -0.0083(11) -0.0095(10) 0.0007(10)
C10 0.0309(12) 0.0386(14) 0.0438(14) -0.0094(11) -0.0135(11) 0.0037(10)
C11 0.0294(12) 0.0387(14) 0.0438(14) -0.0134(11) -0.0061(11) 0.0014(10)
C12 0.0329(13) 0.0397(14) 0.0419(14) -0.0049(11) -0.0025(11) -0.0010(11)
C13 0.0338(13) 0.0355(13) 0.0411(14) -0.0051(11) -0.0064(11) 0.0041(10)
C14 0.0343(14) 0.0366(14) 0.0494(16) -0.0052(12) -0.0055(12) 0.0010(11)
C15 0.0280(12) 0.0336(13) 0.0360(13) -0.0090(10) -0.0045(10) 0.0039(10)
C16 0.0305(12) 0.0352(13) 0.0330(13) -0.0117(10) -0.0037(10) 0.0056(10)
C17 0.0428(14) 0.0335(13) 0.0377(14) -0.0115(11) -0.0071(11) 0.0012(11)
C18 0.0449(15) 0.0406(14) 0.0369(14) -0.0145(11) -0.0082(11) 0.0022(11)
C19 0.0314(12) 0.0454(14) 0.0302(12) -0.0107(11) -0.0008(10) 0.0021(10)
C20 0.0335(13) 0.0379(14) 0.0383(14) -0.0060(11) -0.0010(11) 0.0005(10)
C21 0.0309(12) 0.0385(14) 0.0382(14) -0.0123(11) -0.0019(10) -0.0007(10)
C22 0.0344(13) 0.0501(16) 0.0329(14) -0.0105(12) -0.0010(11) 0.0043(11)
C23 0.0315(12) 0.0314(12) 0.0350(13) -0.0084(10) -0.0036(10) 0.0012(10)
C24 0.0336(13) 0.0294(12) 0.0399(14) -0.0126(10) -0.0091(11) 0.0047(10)
C25 0.0331(13) 0.0367(13) 0.0440(14) -0.0151(11) -0.0053(11) 0.0039(10)
C26 0.0467(15) 0.0363(14) 0.0412(15) -0.0093(11) -0.0088(12) 0.0045(11)
C27 0.0464(15) 0.0376(14) 0.0483(16) -0.0164(12) -0.0203(12) 0.0132(11)
C28 0.0380(14) 0.0480(16) 0.0533(17) -0.0194(13) -0.0124(12) 0.0108(12)
C29 0.0363(13) 0.0379(14) 0.0429(14) -0.0109(11) -0.0042(11) 0.0061(11)
C30 0.0561(17) 0.0485(16) 0.0516(17) -0.0210(14) -0.0192(14) 0.0149(14)
C1' 0.0278(12) 0.0341(13) 0.0337(12) -0.0121(10) -0.0055(10) 0.0048(10)
C2' 0.0306(12) 0.0311(12) 0.0348(13) -0.0083(10) -0.0082(10) 0.0060(10)
C3' 0.0299(12) 0.0320(12) 0.0360(13) -0.0095(10) -0.0050(10) 0.0017(10)
C4' 0.0272(11) 0.0333(13) 0.0345(13) -0.0098(10) -0.0058(10) 0.0030(9)
C5' 0.0314(12) 0.0315(12) 0.0333(12) -0.0100(10) -0.0083(10) 0.0051(10)
C6' 0.0293(12) 0.0310(12) 0.0342(12) -0.0080(10) -0.0043(10) 0.0020(9)
C7' 0.0314(12) 0.0304(12) 0.0401(14) -0.0099(11) -0.0045(11) 0.0029(10)
C8' 0.0271(12) 0.0285(12) 0.0465(15) -0.0066(11) -0.0081(10) 0.0005(9)
C9' 0.0279(12) 0.0352(13) 0.0472(15) -0.0071(11) -0.0038(11) -0.0011(10)
C10' 0.0253(12) 0.0359(14) 0.0620(18) -0.0081(12) -0.0097(12) 0.0006(10)
C11' 0.0389(14) 0.0381(14) 0.0555(17) -0.0060(12) -0.0205(13) -0.0013(11)
C12' 0.0451(15) 0.0462(16) 0.0463(16) -0.0113(13) -0.0121(12) 0.0004(12)
C13' 0.0330(13) 0.0412(14) 0.0453(15) -0.0106(12) -0.0086(11) 0.0020(11)
C14' 0.0478(17) 0.0474(17) 0.069(2) -0.0058(15) -0.0261(15) -0.0035(13)
C15' 0.0294(12) 0.0323(13) 0.0428(14) -0.0086(11) -0.0048(10) 0.0028(10)
C16' 0.0283(12) 0.0346(13) 0.0398(14) -0.0057(11) -0.0020(10) 0.0018(10)
C17' 0.0389(14) 0.0356(14) 0.0426(14) -0.0087(11) -0.0026(11) 0.0026(11)
C18' 0.0485(16) 0.0445(15) 0.0403(15) -0.0115(12) -0.0066(12) 0.0046(12)
C19' 0.0396(14) 0.0430(15) 0.0351(14) -0.0024(11) 0.0009(11) 0.0076(11)
C20' 0.0421(15) 0.0339(14) 0.0491(16) -0.0010(12) 0.0000(12) -0.0004(11)
C21' 0.0321(13) 0.0397(14) 0.0506(16) -0.0094(12) -0.0062(11) -0.0015(11)
C22' 0.0543(17) 0.0486(16) 0.0424(16) -0.0064(13) -0.0002(13) 0.0090(13)
C23' 0.0309(12) 0.0316(12) 0.0354(13) -0.0084(10) -0.0112(10) 0.0026(10)
C24' 0.0294(12) 0.0276(12) 0.0427(14) -0.0095(10) -0.0105(10) 0.0039(9)
C25' 0.0335(13) 0.0348(13) 0.0419(14) -0.0117(11) -0.0098(11) 0.0064(10)
C26' 0.0361(13) 0.0368(13) 0.0421(14) -0.0134(11) -0.0035(11) 0.0033(10)
C27' 0.0312(13) 0.0308(13) 0.0518(16) -0.0138(11) -0.0086(11) 0.0029(10)
C28' 0.0334(13) 0.0404(14) 0.0512(16) -0.0110(12) -0.0167(12) 0.0089(11)
C29' 0.0328(13) 0.0373(14) 0.0410(14) -0.0073(11) -0.0081(11) 0.0031(10)
C30' 0.0361(15) 0.0386(14) 0.0535(16) -0.0125(12) -0.0087(12) 0.0038(11)
C1S 0.060(2) 0.122(3) 0.071(2) -0.052(2) -0.0186(18) 0.012(2)
C2S 0.068(2) 0.082(3) 0.111(3) -0.039(2) 0.026(2) -0.008(2)
C3S 0.101(3) 0.083(3) 0.064(2) -0.006(2) -0.023(2) -0.002(2)
C4S 0.101(5) 0.045(3) 0.026(3) -0.013(2) 0.013(3) -0.014(3)
C4S' 0.222(16) 0.119(10) 0.250(18) 0.024(11) -0.112(14) -0.020(10)
N2S 0.079(2) 0.0566(17) 0.069(2) -0.0105(15) -0.0129(17) 0.0018(15)
O3S 0.107(2) 0.098(2) 0.0680(17) -0.0046(15) -0.0005(16) 0.0184(17)
O4S 0.087(2) 0.0815(19) 0.116(2) -0.0134(17) -0.0315(18) 0.0073(16)
N1S 0.045(3) 0.168(6) 0.133(5) -0.093(5) -0.009(3) -0.004(3)
O1S 0.107(6) 0.340(15) 0.144(6) 0.121(9) -0.005(5) -0.028(7)
O2S 0.053(3) 0.253(7) 0.071(3) -0.081(4) -0.008(2) 0.026(4)
N1S' 0.045(3) 0.168(6) 0.133(5) -0.093(5) -0.009(3) -0.004(3)
O2S' 0.053(3) 0.253(7) 0.071(3) -0.081(4) -0.008(2) 0.026(4)
O1S' 0.107(6) 0.340(15) 0.144(6) 0.121(9) -0.005(5) -0.028(7)

loop_
_atom_type_symbol
_atom_type_description
_atom_type_scat_dispersion_real
_atom_type_scat_dispersion_imag
_atom_type_scat_source
C C 0.0033 0.0016 'International Tables Vol C Tables 4.2.6.8 and 6.1.1.4'
H H 0.0000 0.0000 'International Tables Vol C Tables 4.2.6.8 and 6.1.1.4'
N N 0.0061 0.0033 'International Tables Vol C Tables 4.2.6.8 and 6.1.1.4'
O O 0.0106 0.0060 'International Tables Vol C Tables 4.2.6.8 and 6.1.1.4'

loop_
_geom_angle_atom_site_label_1
_geom_angle_atom_site_label_2
_geom_angle_atom_site_label_3
_geom_angle
C6 C1 C2 119.7(2)
C6 C1 C7 121.2(2)
C2 C1 C7 119.0(2)
C3 C2 C1 120.7(2)
C2 C3 C4 119.5(2)
C2 C3 C15 117.8(2)
C4 C3 C15 122.6(2)
C5 C4 C3 120.2(2)
C4 C5 C6 119.9(2)
C4 C5 C23 121.1(2)
C6 C5 C23 118.8(2)
C1 C6 C5 120.0(2)
O1 C7 C8 121.3(2)
O1 C7 C1 121.0(2)
C8 C7 C1 117.7(2)
C13 C8 C9 119.3(2)
C13 C8 C7 121.3(2)
C9 C8 C7 119.3(2)
C10 C9 C8 120.5(2)
C9 C10 C11 119.5(2)
C12 C11 C10 120.7(2)
C12 C11 C14 120.8(2)
C10 C11 C14 118.4(2)
C13 C12 C11 119.2(2)
C12 C13 C8 120.7(2)
N1 C14 C11 176.7(3)
O2 C15 C16 119.7(2)
O2 C15 C3 119.7(2)
C16 C15 C3 120.6(2)
C21 C16 C17 119.8(2)
C21 C16 C15 123.0(2)
C17 C16 C15 117.1(2)
C18 C17 C16 120.6(2)
C17 C18 C19 119.8(2)
C20 C19 C18 120.3(2)
C20 C19 C22 122.2(2)
C18 C19 C22 117.5(2)
C21 C20 C19 119.5(2)
C20 C21 C16 120.1(2)
N2 C22 C19 175.5(3)
O3 C23 C24 120.1(2)
O3 C23 C5 120.9(2)
C24 C23 C5 119.0(2)
C25 C24 C29 119.6(2)
C25 C24 C23 121.3(2)
C29 C24 C23 119.1(2)
C24 C25 C26 120.8(2)
C27 C26 C25 118.8(2)
C28 C27 C26 120.7(2)
C28 C27 C30 120.7(2)
C26 C27 C30 118.5(3)
C29 C28 C27 120.0(2)
C28 C29 C24 120.1(2)
N3 C30 C27 179.1(3)
C6' C1' C2' 119.5(2)
C6' C1' C7' 118.7(2)
C2' C1' C7' 121.7(2)
C1' C2' C3' 120.0(2)
C4' C3' C2' 119.9(2)
C4' C3' C15' 118.1(2)
C2' C3' C15' 121.9(2)
C3' C4' C5' 120.8(2)
C4' C5' C6' 119.1(2)
C4' C5' C23' 122.6(2)
C6' C5' C23' 118.3(2)
C1' C6' C5' 120.6(2)
O1' C7' C1' 119.9(2)
O1' C7' C8' 120.1(2)
C1' C7' C8' 120.0(2)
C9' C8' C13' 119.5(2)
C9' C8' C7' 118.9(2)
C13' C8' C7' 121.5(2)
C10' C9' C8' 120.5(2)
C11' C10' C9' 119.6(2)
C10' C11' C12' 121.0(2)
C10' C11' C14' 120.7(3)
C12' C11' C14' 118.3(3)
C13' C12' C11' 119.0(3)
C12' C13' C8' 120.5(2)
N1' C14' C11' 177.5(3)
O2' C15' C3' 120.8(2)
O2' C15' C16' 120.5(2)
C3' C15' C16' 118.7(2)
C21' C16' C17' 119.6(2)
C21' C16' C15' 118.8(2)
C17' C16' C15' 121.5(2)
C18' C17' C16' 120.6(2)
C17' C18' C19' 119.4(2)
C18' C19' C20' 120.1(2)
C18' C19' C22' 119.8(3)
C20' C19' C22' 120.2(2)
C21' C20' C19' 120.2(2)
C20' C21' C16' 120.2(2)
N2' C22' C19' 179.3(4)
O3' C23' C5' 120.0(2)
O3' C23' C24' 119.7(2)
C5' C23' C24' 120.3(2)
C25' C24' C29' 119.8(2)
C25' C24' C23' 122.0(2)
C29' C24' C23' 118.1(2)
C26' C25' C24' 120.4(2)
C25' C26' C27' 119.1(2)
C28' C27' C26' 120.9(2)
C28' C27' C30' 120.4(2)
C26' C27' C30' 118.7(2)
C27' C28' C29' 120.0(2)
C28' C29' C24' 119.8(2)
N3' C30' C27' 179.6(3)
O2S' C1S C2S 122.1(6)
C4S C3S N2S 111.0(4)
C4S C3S C4S' 118.3(8)
N2S C3S C4S' 112.5(6)
O3S N2S O4S 123.2(3)
O3S N2S C3S 118.1(3)
O4S N2S C3S 118.7(3)
O1S N1S O2S 141.9(11)
O1S' O2S' N1S' 124.9(10)
O1S' O2S' C1S 118.8(12)
N1S' O2S' C1S 116.0(8)

loop_
_geom_bond_atom_site_label_1
_geom_bond_atom_site_label_2
_geom_bond_distance
O1 C7 1.222(3)
O2 C15 1.223(3)
O3 C23 1.220(3)
O1' C7' 1.220(3)
O2' C15' 1.217(3)
O3' C23' 1.224(3)
N1 C14 1.148(3)
N2 C22 1.149(3)
N3 C30 1.141(3)
N1' C14' 1.148(4)
N2' C22' 1.146(3)
N3' C30' 1.146(3)
C1 C6 1.392(3)
C1 C2 1.392(3)
C1 C7 1.497(3)
C2 C3 1.387(3)
C3 C4 1.394(3)
C3 C15 1.491(3)
C4 C5 1.394(3)
C5 C6 1.394(3)
C5 C23 1.500(3)
C7 C8 1.492(3)
C8 C13 1.391(3)
C8 C9 1.393(3)
C9 C10 1.377(3)
C10 C11 1.390(3)
C11 C12 1.389(3)
C11 C14 1.445(3)
C12 C13 1.381(3)
C15 C16 1.487(3)
C16 C21 1.394(3)
C16 C17 1.396(3)
C17 C18 1.371(3)
C18 C19 1.399(3)
C19 C20 1.396(3)
C19 C22 1.434(3)
C20 C21 1.390(3)
C23 C24 1.498(3)
C24 C25 1.386(3)
C24 C29 1.394(3)
C25 C26 1.392(3)
C26 C27 1.391(4)
C27 C28 1.385(4)
C27 C30 1.449(4)
C28 C29 1.380(3)
C1' C6' 1.394(3)
C1' C2' 1.397(3)
C1' C7' 1.496(3)
C2' C3' 1.398(3)
C3' C4' 1.387(3)
C3' C15' 1.497(3)
C4' C5' 1.391(3)
C5' C6' 1.400(3)
C5' C23' 1.499(3)
C7' C8' 1.498(3)
C8' C9' 1.395(3)
C8' C13' 1.396(4)
C9' C10' 1.385(3)
C10' C11' 1.379(4)
C11' C12' 1.401(4)
C11' C14' 1.451(4)
C12' C13' 1.386(3)
C15' C16' 1.505(3)
C16' C21' 1.391(3)
C16' C17' 1.393(3)
C17' C18' 1.383(3)
C18' C19' 1.392(4)
C19' C20' 1.396(4)
C19' C22' 1.440(4)
C20' C21' 1.375(4)
C23' C24' 1.502(3)
C24' C25' 1.390(3)
C24' C29' 1.395(3)
C25' C26' 1.389(3)
C26' C27' 1.392(3)
C27' C28' 1.379(4)
C27' C30' 1.445(3)
C28' C29' 1.387(3)
C1S O2S' 1.363(6)
C1S C2S 1.485(5)
C3S C4S 1.462(7)
C3S N2S 1.477(4)
C3S C4S' 1.642(12)
N2S O3S 1.209(4)
N2S O4S 1.222(4)
N1S O1S 1.311(16)
N1S O2S 1.403(15)
N1S' O2S' 1.343(11)
O2S' O1S' 1.107(13)

loop_
_geom_torsion_atom_site_label_1
_geom_torsion_atom_site_label_2
_geom_torsion_atom_site_label_3
_geom_torsion_atom_site_label_4
_geom_torsion
C6 C1 C2 C3 -0.9(3)
C7 C1 C2 C3 -176.6(2)
C1 C2 C3 C4 -1.3(3)
C1 C2 C3 C15 174.5(2)
C2 C3 C4 C5 1.8(3)
C15 C3 C4 C5 -173.7(2)
C3 C4 C5 C6 -0.1(3)
C3 C4 C5 C23 176.0(2)
C2 C1 C6 C5 2.6(3)
C7 C1 C6 C5 178.1(2)
C4 C5 C6 C1 -2.1(3)
C23 C5 C6 C1 -178.3(2)
C6 C1 C7 O1 -36.5(3)
C2 C1 C7 O1 139.1(2)
C6 C1 C7 C8 144.8(2)
C2 C1 C7 C8 -39.6(3)
O1 C7 C8 C13 146.4(2)
C1 C7 C8 C13 -34.9(3)
O1 C7 C8 C9 -32.7(3)
C1 C7 C8 C9 146.0(2)
C13 C8 C9 C10 2.2(4)
C7 C8 C9 C10 -178.7(2)
C8 C9 C10 C11 -2.3(4)
C9 C10 C11 C12 0.1(4)
C9 C10 C11 C14 179.7(2)
C10 C11 C12 C13 2.1(4)
C14 C11 C12 C13 -177.4(2)
C11 C12 C13 C8 -2.2(4)
C9 C8 C13 C12 0.1(4)
C7 C8 C13 C12 -179.0(2)
C12 C11 C14 N1 175(5)
C10 C11 C14 N1 -5(5)
C2 C3 C15 O2 -30.8(3)
C4 C3 C15 O2 144.8(2)
C2 C3 C15 C16 148.7(2)
C4 C3 C15 C16 -35.7(3)
O2 C15 C16 C21 146.0(2)
C3 C15 C16 C21 -33.4(3)
O2 C15 C16 C17 -31.4(3)
C3 C15 C16 C17 149.1(2)
C21 C16 C17 C18 0.1(4)
C15 C16 C17 C18 177.7(2)
C16 C17 C18 C19 -1.2(4)
C17 C18 C19 C20 1.2(4)
C17 C18 C19 C22 -179.1(2)
C18 C19 C20 C21 -0.2(3)
C22 C19 C20 C21 -179.9(2)
C19 C20 C21 C16 -0.9(3)
C17 C16 C21 C20 0.9(3)
C15 C16 C21 C20 -176.5(2)
C20 C19 C22 N2 180(100)
C18 C19 C22 N2 0(3)
C4 C5 C23 O3 -158.3(2)
C6 C5 C23 O3 17.9(3)
C4 C5 C23 C24 21.8(3)
C6 C5 C23 C24 -162.0(2)
O3 C23 C24 C25 -132.5(3)
C5 C23 C24 C25 47.4(3)
O3 C23 C24 C29 44.0(3)
C5 C23 C24 C29 -136.0(2)
C29 C24 C25 C26 -1.4(4)
C23 C24 C25 C26 175.1(2)
C24 C25 C26 C27 1.7(4)
C25 C26 C27 C28 -0.3(4)
C25 C26 C27 C30 -178.7(2)
C26 C27 C28 C29 -1.4(4)
C30 C27 C28 C29 176.9(2)
C27 C28 C29 C24 1.8(4)
C25 C24 C29 C28 -0.4(4)
C23 C24 C29 C28 -177.0(2)
C28 C27 C30 N3 -114(21)
C26 C27 C30 N3 65(21)
C6' C1' C2' C3' -2.0(3)
C7' C1' C2' C3' 174.5(2)
C1' C2' C3' C4' 1.6(3)
C1' C2' C3' C15' -176.5(2)
C2' C3' C4' C5' 1.7(3)
C15' C3' C4' C5' 179.9(2)
C3' C4' C5' C6' -4.5(3)
C3' C4' C5' C23' 177.8(2)
C2' C1' C6' C5' -0.9(3)
C7' C1' C6' C5' -177.5(2)
C4' C5' C6' C1' 4.1(3)
C23' C5' C6' C1' -178.2(2)
C6' C1' C7' O1' 28.2(3)
C2' C1' C7' O1' -148.4(2)
C6' C1' C7' C8' -151.7(2)
C2' C1' C7' C8' 31.7(3)
O1' C7' C8' C9' 31.5(3)
C1' C7' C8' C9' -148.6(2)
O1' C7' C8' C13' -145.5(2)
C1' C7' C8' C13' 34.4(3)
C13' C8' C9' C10' -1.7(3)
C7' C8' C9' C10' -178.7(2)
C8' C9' C10' C11' 1.2(4)
C9' C10' C11' C12' -0.1(4)
C9' C10' C11' C14' -177.2(2)
C10' C11' C12' C13' -0.5(4)
C14' C11' C12' C13' 176.7(2)
C11' C12' C13' C8' 0.0(4)
C9' C8' C13' C12' 1.1(4)
C7' C8' C13' C12' 178.1(2)
C10' C11' C14' N1' 160(7)
C12' C11' C14' N1' -17(8)
C4' C3' C15' O2' -32.7(3)
C2' C3' C15' O2' 145.4(2)
C4' C3' C15' C16' 145.4(2)
C2' C3' C15' C16' -36.5(3)
O2' C15' C16' C21' -30.2(3)
C3' C15' C16' C21' 151.6(2)
O2' C15' C16' C17' 147.5(2)
C3' C15' C16' C17' -30.6(3)
C21' C16' C17' C18' -0.2(4)
C15' C16' C17' C18' -178.0(2)
C16' C17' C18' C19' -0.3(4)
C17' C18' C19' C20' 0.4(4)
C17' C18' C19' C22' 179.5(2)
C18' C19' C20' C21' 0.1(4)
C22' C19' C20' C21' -179.0(2)
C19' C20' C21' C16' -0.6(4)
C17' C16' C21' C20' 0.7(4)
C15' C16' C21' C20' 178.5(2)
C18' C19' C22' N2' -131(29)
C20' C19' C22' N2' 48(29)
C4' C5' C23' O3' 157.7(2)
C6' C5' C23' O3' -20.0(3)
C4' C5' C23' C24' -22.9(3)
C6' C5' C23' C24' 159.4(2)
O3' C23' C24' C25' 145.8(2)
C5' C23' C24' C25' -33.6(3)
O3' C23' C24' C29' -31.3(3)
C5' C23' C24' C29' 149.3(2)
C29' C24' C25' C26' -0.6(3)
C23' C24' C25' C26' -177.7(2)
C24' C25' C26' C27' -0.4(3)
C25' C26' C27' C28' 0.7(4)
C25' C26' C27' C30' -180.0(2)
C26' C27' C28' C29' 0.0(4)
C30' C27' C28' C29' -179.2(2)
C27' C28' C29' C24' -1.1(4)
C25' C24' C29' C28' 1.4(3)
C23' C24' C29' C28' 178.6(2)
C28' C27' C30' N3' -48(78)
C26' C27' C30' N3' 132(100)
C4S C3S N2S O3S 175.2(4)
C4S' C3S N2S O3S -49.7(9)
C4S C3S N2S O4S -3.8(5)
C4S' C3S N2S O4S 131.3(8)
C2S C1S O2S' O1S' -4.7(10)
C2S C1S O2S' N1S' 170.0(4)
